data_2230719
loop_
_publ_author_name
'Wang, Zhi-Chao'
'Ding, Bo'
'Wang, Xiu-Guang'
'Zhao, Xiao-Jun'

_publ_section_title
;
 Poly[aquabis[\m~2~-2-(pyridin-4-ylsulfanyl)acetato]zinc]
;
_journal_coeditor_code IM2292
_journal_issue 7
_journal_name_full 'Acta Crystallographica Section E'
_journal_page_first m995
_journal_paper_doi 10.1107/S1600536811024512
_journal_volume 67
_journal_year 2011
_chemical_formula_iupac '[Zn (C7 H6 N O2 S)2 (H2 O)]'
_chemical_formula_moiety 'C14 H14 N2 O5 S2 Zn'
_chemical_formula_sum 'C14 H14 N2 O5 S2 Zn'
_chemical_formula_weight 419.76
_chemical_name_systematic
;
Poly[aquabis[\m~2~-2-(pyridin-4-ylsulfanyl)acetato]zinc]
;
_space_group_IT_number 15
_symmetry_cell_setting monoclinic
_symmetry_space_group_name_Hall '-C 2yc'
_symmetry_space_group_name_H-M 'C 1 2/c 1'
_atom_sites_solution_hydrogens geom
_atom_sites_solution_primary direct
_atom_sites_solution_secondary difmap
_audit_creation_method SHELXL-97
_cell_angle_alpha 90.00
_cell_angle_beta 95.393(4)
_cell_angle_gamma 90.00
_cell_formula_units_Z 4
_cell_length_a 16.057(3)
_cell_length_b 6.3709(10)
_cell_length_c 15.630(3)
_cell_measurement_reflns_used 3018
_cell_measurement_temperature 296(2)
_cell_measurement_theta_max 27.79
_cell_measurement_theta_min 2.62
_cell_volume 1591.8(5)
_computing_cell_refinement 'SAINT (Bruker, 2001)'
_computing_data_collection 'APEX2 (Bruker, 2003)'
_computing_data_reduction 'SAINT (Bruker, 2001)'
_computing_molecular_graphics 'SHELXTL (Sheldrick, 2008) and DIAMOND (Brandenburg & Berndt, 1999)'
_computing_publication_material 'SHELXL97 (Sheldrick, 2008)'
_computing_structure_refinement 'SHELXL97 (Sheldrick, 2008)'
_computing_structure_solution 'SHELXS97 (Sheldrick, 2008)'
_diffrn_ambient_temperature 296(2)
_diffrn_measured_fraction_theta_full 0.999
_diffrn_measured_fraction_theta_max 0.999
_diffrn_measurement_device_type 'Bruker APEXII CCD area-detector'
_diffrn_measurement_method '\f and \w'
_diffrn_radiation_monochromator graphite
_diffrn_radiation_source 'fine-focus sealed tube'
_diffrn_radiation_type MoK\a
_diffrn_radiation_wavelength 0.71073
_diffrn_reflns_av_R_equivalents 0.0155
_diffrn_reflns_av_sigmaI/netI 0.0175
_diffrn_reflns_limit_h_max 8
_diffrn_reflns_limit_h_min -18
_diffrn_reflns_limit_k_max 7
_diffrn_reflns_limit_k_min -7
_diffrn_reflns_limit_l_max 18
_diffrn_reflns_limit_l_min -17
_diffrn_reflns_number 3842
_diffrn_reflns_theta_full 25.00
_diffrn_reflns_theta_max 25.00
_diffrn_reflns_theta_min 2.55
_exptl_absorpt_coefficient_mu 1.833
_exptl_absorpt_correction_T_max 0.7580
_exptl_absorpt_correction_T_min 0.7106
_exptl_absorpt_correction_type multi-scan
_exptl_absorpt_process_details '(SADABS; Sheldrick, 1996)'
_exptl_crystal_colour colourless
_exptl_crystal_density_diffrn 1.752
_exptl_crystal_density_method 'not measured'
_exptl_crystal_description block
_exptl_crystal_F_000 856
_exptl_crystal_size_max 0.20
_exptl_crystal_size_mid 0.17
_exptl_crystal_size_min 0.16
_refine_diff_density_max 0.566
_refine_diff_density_min -0.337
_refine_ls_extinction_method none
_refine_ls_goodness_of_fit_ref 1.043
_refine_ls_hydrogen_treatment constr
_refine_ls_matrix_type full
_refine_ls_number_parameters 110
_refine_ls_number_reflns 1403
_refine_ls_number_restraints 0
_refine_ls_restrained_S_all 1.043
_refine_ls_R_factor_all 0.0301
_refine_ls_R_factor_gt 0.0275
_refine_ls_shift/su_max 0.000
_refine_ls_shift/su_mean 0.000
_refine_ls_structure_factor_coef Fsqd
_refine_ls_weighting_details 'calc w=1/[\s^2^(Fo^2^)+(0.0333P)^2^+2.8608P] where P=(Fo^2^+2Fc^2^)/3'
_refine_ls_weighting_scheme calc
_refine_ls_wR_factor_gt 0.0695
_refine_ls_wR_factor_ref 0.0715
_reflns_number_gt 1308
_reflns_number_total 1403
_reflns_threshold_expression I>2\s(I)
_cod_data_source_file im2292.cif
_cod_data_source_block I
_cod_original_sg_symbol_H-M 'C 2/c'
_cod_database_code 2230719
_cod_database_fobs_code 2230719

loop_
_symmetry_equiv_pos_as_xyz
'x, y, z'
'-x, y, -z+1/2'
'x+1/2, y+1/2, z'
'-x+1/2, y+1/2, -z+1/2'
'-x, -y, -z'
'x, -y, z-1/2'
'-x+1/2, -y+1/2, -z'
'x+1/2, -y+1/2, z-1/2'

loop_
_atom_site_type_symbol
_atom_site_label
_atom_site_fract_x
_atom_site_fract_y
_atom_site_fract_z
_atom_site_U_iso_or_equiv
_atom_site_adp_type
_atom_site_calc_flag
_atom_site_refinement_flags
_atom_site_occupancy
_atom_site_symmetry_multiplicity
_atom_site_disorder_assembly
_atom_site_disorder_group
Zn Zn1 0.5000 0.96825(6) 0.2500 0.03315(15) Uani d S 1 2 . .
S S1 0.12091(5) 0.98792(11) 0.03086(5) 0.0547(2) Uani d . 1 1 . .
N N1 0.37305(12) 0.9762(3) 0.19086(13) 0.0350(4) Uani d . 1 1 . .
O O1 0.03140(13) 0.7681(4) 0.16602(14) 0.0766(7) Uani d . 1 1 . .
O O2 0.05159(15) 0.4525(4) 0.12413(14) 0.0710(7) Uani d . 1 1 . .
O O3 0.5000 0.6356(4) 0.2500 0.0511(7) Uani d S 1 2 . .
H H3' 0.4845 0.5927 0.2954 0.077 Uiso d R 1 1 . .
C C1 0.21478(15) 0.9755(4) 0.09745(16) 0.0366(5) Uani d . 1 1 . .
C C2 0.24687(15) 0.7966(4) 0.13868(17) 0.0429(6) Uani d . 1 1 . .
H H2 0.2162 0.6726 0.1360 0.051 Uiso calc R 1 1 . .
C C3 0.32493(15) 0.8043(4) 0.18384(17) 0.0445(6) Uani d . 1 1 . .
H H3 0.3454 0.6825 0.2111 0.053 Uiso calc R 1 1 . .
C C4 0.34017(16) 1.1504(4) 0.15408(17) 0.0432(6) Uani d . 1 1 . .
H H4 0.3713 1.2735 0.1597 0.052 Uiso calc R 1 1 . .
C C5 0.26277(16) 1.1574(4) 0.10832(18) 0.0458(6) Uani d . 1 1 . .
H H5 0.2425 1.2835 0.0846 0.055 Uiso calc R 1 1 . .
C C6 0.08449(15) 0.7230(4) 0.02936(15) 0.0384(5) Uani d . 1 1 . .
H H6A 0.0389 0.7099 -0.0156 0.046 Uiso calc R 1 1 . .
H H6B 0.1294 0.6325 0.0142 0.046 Uiso calc R 1 1 . .
C C7 0.05446(15) 0.6435(5) 0.11276(16) 0.0481(7) Uani d . 1 1 . .

loop_
_atom_site_aniso_label
_atom_site_aniso_U_11
_atom_site_aniso_U_22
_atom_site_aniso_U_33
_atom_site_aniso_U_12
_atom_site_aniso_U_13
_atom_site_aniso_U_23
Zn1 0.0299(2) 0.0337(2) 0.0348(2) 0.000 -0.00208(15) 0.000
S1 0.0409(4) 0.0454(4) 0.0725(5) -0.0058(3) -0.0227(3) 0.0140(3)
N1 0.0325(10) 0.0370(11) 0.0346(10) -0.0009(8) -0.0018(8) 0.0017(8)
O1 0.0574(13) 0.121(2) 0.0539(12) -0.0035(13) 0.0178(10) -0.0277(13)
O2 0.0762(16) 0.0738(16) 0.0580(13) -0.0330(13) -0.0205(11) 0.0193(11)
O3 0.0532(16) 0.0350(13) 0.0644(17) 0.000 0.0022(13) 0.000
C1 0.0305(12) 0.0402(13) 0.0383(12) -0.0005(10) -0.0013(10) 0.0013(10)
C2 0.0331(13) 0.0370(14) 0.0574(15) -0.0068(10) -0.0020(11) 0.0082(12)
C3 0.0362(13) 0.0403(14) 0.0554(15) -0.0010(11) -0.0040(11) 0.0138(12)
C4 0.0401(13) 0.0344(13) 0.0529(15) -0.0055(11) -0.0067(11) 0.0005(11)
C5 0.0428(14) 0.0321(13) 0.0598(16) 0.0004(11) -0.0101(12) 0.0059(12)
C6 0.0336(12) 0.0466(14) 0.0341(12) -0.0047(11) -0.0023(9) -0.0056(10)
C7 0.0284(12) 0.077(2) 0.0368(13) -0.0153(13) -0.0071(10) -0.0071(14)

loop_
_atom_type_symbol
_atom_type_description
_atom_type_scat_dispersion_real
_atom_type_scat_dispersion_imag
_atom_type_scat_source
C C 0.0033 0.0016 'International Tables Vol C Tables 4.2.6.8 and 6.1.1.4'
H H 0.0000 0.0000 'International Tables Vol C Tables 4.2.6.8 and 6.1.1.4'
N N 0.0061 0.0033 'International Tables Vol C Tables 4.2.6.8 and 6.1.1.4'
O O 0.0106 0.0060 'International Tables Vol C Tables 4.2.6.8 and 6.1.1.4'
S S 0.1246 0.1234 'International Tables Vol C Tables 4.2.6.8 and 6.1.1.4'
Zn Zn 0.2839 1.4301 'International Tables Vol C Tables 4.2.6.8 and 6.1.1.4'

loop_
_geom_angle_atom_site_label_1
_geom_angle_atom_site_label_2
_geom_angle_atom_site_label_3
_geom_angle_site_symmetry_1
_geom_angle_site_symmetry_3
_geom_angle
_geom_angle_publ_flag
O3 Zn1 N1 . . 91.34(5) ?
O3 Zn1 N1 . 2_655 91.34(5) ?
N1 Zn1 N1 . 2_655 177.32(10) ?
O3 Zn1 O2 . 4 87.40(6) ?
N1 Zn1 O2 . 4 87.95(8) ?
N1 Zn1 O2 2_655 4 92.17(8) ?
O3 Zn1 O2 . 3 87.40(6) ?
N1 Zn1 O2 . 3 92.17(8) ?
N1 Zn1 O2 2_655 3 87.96(8) ?
O2 Zn1 O2 4 3 174.79(13) ?
O3 Zn1 O1 . 4 142.81(5) ?
N1 Zn1 O1 . 4 88.69(8) ?
N1 Zn1 O1 2_655 4 89.18(7) ?
O2 Zn1 O1 4 4 55.43(8) ?
O2 Zn1 O1 3 4 129.77(8) ?
O3 Zn1 O1 . 3 142.81(5) ?
N1 Zn1 O1 . 3 89.18(7) ?
N1 Zn1 O1 2_655 3 88.69(8) ?
O2 Zn1 O1 4 3 129.78(8) ?
O2 Zn1 O1 3 3 55.43(8) ?
O1 Zn1 O1 4 3 74.38(11) ?
C1 S1 C6 . . 103.16(11) ?
C4 N1 C3 . . 116.3(2) ?
C4 N1 Zn1 . . 121.53(16) ?
C3 N1 Zn1 . . 122.05(16) ?
C7 O1 Zn1 . 3_445 87.0(2) ?
C7 O2 Zn1 . 3_445 96.1(2) ?
Zn1 O3 H3' . . 109.5 ?
C2 C1 C5 . . 116.8(2) ?
C2 C1 S1 . . 125.16(19) ?
C5 C1 S1 . . 118.04(19) ?
C3 C2 C1 . . 119.3(2) ?
C3 C2 H2 . . 120.4 ?
C1 C2 H2 . . 120.4 ?
N1 C3 C2 . . 124.1(2) ?
N1 C3 H3 . . 118.0 ?
C2 C3 H3 . . 118.0 ?
N1 C4 C5 . . 123.5(2) ?
N1 C4 H4 . . 118.2 ?
C5 C4 H4 . . 118.2 ?
C4 C5 C1 . . 119.9(2) ?
C4 C5 H5 . . 120.0 ?
C1 C5 H5 . . 120.0 ?
C7 C6 S1 . . 115.73(18) ?
C7 C6 H6A . . 108.3 ?
S1 C6 H6A . . 108.3 ?
C7 C6 H6B . . 108.3 ?
S1 C6 H6B . . 108.3 ?
H6A C6 H6B . . 107.4 ?
O2 C7 O1 . . 121.4(3) ?
O2 C7 C6 . . 118.2(3) ?
O1 C7 C6 . . 120.3(3) ?

loop_
_geom_bond_atom_site_label_1
_geom_bond_atom_site_label_2
_geom_bond_site_symmetry_2
_geom_bond_distance
_geom_bond_publ_flag
Zn1 O3 . 2.119(3) ?
Zn1 N1 . 2.158(2) ?
Zn1 N1 2_655 2.158(2) ?
Zn1 O2 4 2.208(3) ?
Zn1 O2 3 2.208(3) ?
Zn1 O1 4 2.398(3) ?
Zn1 O1 3 2.398(3) ?
S1 C1 . 1.751(2) ?
S1 C6 . 1.786(3) ?
N1 C4 . 1.336(3) ?
N1 C3 . 1.338(3) ?
O1 C7 . 1.232(4) ?
O1 Zn1 3_445 2.398(3) ?
O2 C7 . 1.231(4) ?
O2 Zn1 3_445 2.208(3) ?
O3 H3' . 0.8200 ?
C1 C2 . 1.384(3) ?
C1 C5 . 1.393(3) ?
C2 C3 . 1.380(3) ?
C2 H2 . 0.9300 ?
C3 H3 . 0.9300 ?
C4 C5 . 1.375(4) ?
C4 H4 . 0.9300 ?
C5 H5 . 0.9300 ?
C6 C7 . 1.519(4) ?
C6 H6A . 0.9700 ?
C6 H6B . 0.9700 ?

loop_
_geom_hbond_atom_site_label_D
_geom_hbond_atom_site_label_H
_geom_hbond_atom_site_label_A
_geom_hbond_site_symmetry_A
_geom_hbond_distance_DH
_geom_hbond_distance_HA
_geom_hbond_distance_DA
_geom_hbond_angle_DHA
O3 H3' O1 4_545 0.82 2.18 2.754(3) 128

loop_
_geom_torsion_atom_site_label_1
_geom_torsion_atom_site_label_2
_geom_torsion_atom_site_label_3
_geom_torsion_atom_site_label_4
_geom_torsion_site_symmetry_1
_geom_torsion_site_symmetry_2
_geom_torsion_site_symmetry_3
_geom_torsion_site_symmetry_4
_geom_torsion
_geom_torsion_publ_flag
O3 Zn1 N1 C4 . . . . -163.91(19) ?
N1 Zn1 N1 C4 2_655 . . . 16.09(19) ?
O2 Zn1 N1 C4 4 . . . 108.7(2) ?
O2 Zn1 N1 C4 3 . . . -76.5(2) ?
O1 Zn1 N1 C4 4 . . . 53.3(2) ?
O1 Zn1 N1 C4 3 . . . -21.1(2) ?
O3 Zn1 N1 C3 . . . . 11.5(2) ?
N1 Zn1 N1 C3 2_655 . . . -168.5(2) ?
O2 Zn1 N1 C3 4 . . . -75.8(2) ?
O2 Zn1 N1 C3 3 . . . 99.0(2) ?
O1 Zn1 N1 C3 4 . . . -131.3(2) ?
O1 Zn1 N1 C3 3 . . . 154.3(2) ?
C6 S1 C1 C2 . . . . -1.8(3) ?
C6 S1 C1 C5 . . . . 176.2(2) ?
C5 C1 C2 C3 . . . . -3.2(4) ?
S1 C1 C2 C3 . . . . 174.8(2) ?
C4 N1 C3 C2 . . . . 2.8(4) ?
Zn1 N1 C3 C2 . . . . -172.8(2) ?
C1 C2 C3 N1 . . . . 0.0(4) ?
C3 N1 C4 C5 . . . . -2.4(4) ?
Zn1 N1 C4 C5 . . . . 173.3(2) ?
N1 C4 C5 C1 . . . . -0.9(4) ?
C2 C1 C5 C4 . . . . 3.7(4) ?
S1 C1 C5 C4 . . . . -174.5(2) ?
C1 S1 C6 C7 . . . . 70.1(2) ?
Zn1 O2 C7 O1 3_445 . . . -0.1(3) ?
Zn1 O2 C7 C6 3_445 . . . -177.97(17) ?
Zn1 O1 C7 O2 3_445 . . . 0.1(3) ?
Zn1 O1 C7 C6 3_445 . . . 177.9(2) ?
S1 C6 C7 O2 . . . . -159.5(2) ?
S1 C6 C7 O1 . . . . 22.6(3) ?
